data_1517885
loop_
_publ_author_name
'Zhang, Zuolun'
'Edkins, Robert M.'
'Nitsch, J\"orn'
'Fucke, Katharina'
'Steffen, Andreas'
'Longobardi, Lauren E.'
'Stephan, Douglas W.'
'Lambert, Christoph'
'Marder, Todd B.'

_publ_section_title
;
 Optical and electronic properties of air-stable organoboron compounds
 with strongly electron-accepting bis(fluoromesityl)boryl groups
;
_journal_issue 1
_journal_name_full 'Chem. Sci.'
_journal_page_first 308
_journal_paper_doi 10.1039/C4SC02410A
_journal_volume 6
_journal_year 2015
_chemical_formula_sum 'C24 H9 B F18'
_chemical_formula_weight 650.12
_chemical_name_systematic
; 
 ? 
;
_space_group_IT_number 61
_symmetry_cell_setting orthorhombic
_symmetry_space_group_name_Hall '-P 2ac 2ab'
_symmetry_space_group_name_H-M 'P b c a'
_atom_sites_solution_hydrogens geom
_atom_sites_solution_primary direct
_atom_sites_solution_secondary difmap
_audit_creation_method SHELXL-97
_cell_angle_alpha 90.00
_cell_angle_beta 90.00
_cell_angle_gamma 90.00
_cell_formula_units_Z 8
_cell_length_a 15.5600(11)
_cell_length_b 8.7136(6)
_cell_length_c 35.624(3)
_cell_measurement_temperature 150(2)
_cell_volume 4830.0(6)
_computing_cell_refinement 'Bruker SMART'
_computing_data_collection 'Bruker SMART'
_computing_data_reduction 'Bruker SAINT'
_computing_structure_refinement 'SHELXL-97 (Sheldrick, 2008)'
_computing_structure_solution 'SHELXS-97 (Sheldrick, 2008)'
_diffrn_ambient_temperature 150(2)
_diffrn_measured_fraction_theta_full 1.000
_diffrn_measured_fraction_theta_max 1.000
_diffrn_radiation_monochromator graphite
_diffrn_radiation_source 'fine-focus sealed tube'
_diffrn_radiation_type MoK\a
_diffrn_radiation_wavelength 0.71073
_diffrn_reflns_av_R_equivalents 0.0655
_diffrn_reflns_av_sigmaI/netI 0.0301
_diffrn_reflns_limit_h_max 18
_diffrn_reflns_limit_h_min -18
_diffrn_reflns_limit_k_max 10
_diffrn_reflns_limit_k_min -10
_diffrn_reflns_limit_l_max 42
_diffrn_reflns_limit_l_min -41
_diffrn_reflns_number 67817
_diffrn_reflns_theta_full 25.00
_diffrn_reflns_theta_max 25.00
_diffrn_reflns_theta_min 1.74
_exptl_absorpt_coefficient_mu 0.201
_exptl_absorpt_correction_T_max 0.9802
_exptl_absorpt_correction_T_min 0.9609
_exptl_absorpt_correction_type multi-scan
_exptl_absorpt_process_details SADABS
_exptl_crystal_colour colourless
_exptl_crystal_density_diffrn 1.788
_exptl_crystal_density_method 'not measured'
_exptl_crystal_description block
_exptl_crystal_F_000 2560
_exptl_crystal_size_max 0.20
_exptl_crystal_size_mid 0.20
_exptl_crystal_size_min 0.10
_refine_diff_density_max 0.903
_refine_diff_density_min -0.539
_refine_diff_density_rms 0.062
_refine_ls_extinction_method none
_refine_ls_goodness_of_fit_ref 1.156
_refine_ls_hydrogen_treatment constr
_refine_ls_matrix_type full
_refine_ls_number_parameters 416
_refine_ls_number_reflns 4256
_refine_ls_number_restraints 0
_refine_ls_restrained_S_all 1.156
_refine_ls_R_factor_all 0.0720
_refine_ls_R_factor_gt 0.0479
_refine_ls_shift/su_max 0.000
_refine_ls_shift/su_mean 0.000
_refine_ls_structure_factor_coef Fsqd
_refine_ls_weighting_details 'calc w=1/[\s^2^(Fo^2^)+(0.0538P)^2^+4.7333P] where P=(Fo^2^+2Fc^2^)/3'
_refine_ls_weighting_scheme calc
_refine_ls_wR_factor_gt 0.1162
_refine_ls_wR_factor_ref 0.1297
_reflns_number_gt 3188
_reflns_number_total 4256
_reflns_threshold_expression >2sigma(I)
_cod_data_source_file c4sc02410a2.cif
_cod_data_source_block lel006_0ma
_cod_depositor_comments 'Adding full bibliography for 1517881--1517885.cif.'
_cod_original_cell_volume 4830.1(6)
_cod_original_sg_symbol_H-M Pbca
_cod_database_code 1517885

loop_
_symmetry_equiv_pos_as_xyz
'x, y, z'
'x+1/2, -y+1/2, -z'
'-x, y+1/2, -z+1/2'
'-x+1/2, -y, z+1/2'
'-x, -y, -z'
'-x-1/2, y-1/2, z'
'x, -y-1/2, z-1/2'
'x-1/2, y, -z-1/2'

loop_
_atom_site_label
_atom_site_type_symbol
_atom_site_fract_x
_atom_site_fract_y
_atom_site_fract_z
_atom_site_U_iso_or_equiv
_atom_site_adp_type
_atom_site_occupancy
_atom_site_symmetry_multiplicity
_atom_site_calc_flag
_atom_site_refinement_flags
F1 F 0.54678(14) 0.69106(19) 0.07296(5) 0.0489(6) Uani 1 1 d .
F2 F 0.67726(13) 0.6538(2) 0.05580(6) 0.0484(5) Uani 1 1 d .
F3 F 0.57511(14) 0.64151(19) 0.01577(5) 0.0435(5) Uani 1 1 d .
F4 F 0.68172(14) -0.0358(2) 0.00618(6) 0.0515(6) Uani 1 1 d .
F5 F 0.59352(13) 0.0742(3) -0.03104(6) 0.0589(6) Uani 1 1 d .
F6 F 0.71688(13) 0.1712(2) -0.02173(6) 0.0506(6) Uani 1 1 d .
F7 F 0.49048(14) -0.04296(17) 0.10620(5) 0.0431(5) Uani 1 1 d .
F8 F 0.40474(11) 0.14645(19) 0.11387(5) 0.0363(5) Uani 1 1 d .
F9 F 0.51700(12) 0.12357(19) 0.14859(5) 0.0349(4) Uani 1 1 d .
F10 F 0.2614(13) 0.563(2) 0.0801(5) 0.033(4) Uani 0.377(18) 1 d P
F10A F 0.2687(9) 0.5773(15) 0.0820(3) 0.058(4) Uani 0.623(18) 1 d P
F11 F 0.3903(6) 0.4949(8) 0.0673(3) 0.024(2) Uani 0.377(18) 1 d P
F11A F 0.3716(7) 0.434(2) 0.0656(2) 0.093(4) Uani 0.623(18) 1 d P
F12 F 0.4084(7) 0.627(2) 0.0831(3) 0.064(5) Uani 0.377(18) 1 d P
F12A F 0.3723(5) 0.7026(6) 0.09550(14) 0.0418(18) Uani 0.623(18) 1 d P
F13 F 0.12459(14) 0.4416(4) 0.19051(7) 0.0909(10) Uani 1 1 d .
F14 F 0.19377(16) 0.4744(4) 0.23921(7) 0.0898(10) Uani 1 1 d .
F15 F 0.17634(17) 0.2533(3) 0.21974(10) 0.1105(13) Uani 1 1 d .
F16 F 0.51695(12) 0.4511(2) 0.23469(5) 0.0428(5) Uani 1 1 d .
F17 F 0.49326(11) 0.2114(2) 0.22626(5) 0.0379(5) Uani 1 1 d .
F18 F 0.58000(10) 0.33050(18) 0.19004(5) 0.0292(4) Uani 1 1 d .
B1 B 0.5214(2) 0.4596(3) 0.12529(9) 0.0210(7) Uani 1 1 d .
C1 C 0.54797(17) 0.3629(3) 0.08855(8) 0.0192(6) Uani 1 1 d .
C2 C 0.58820(17) 0.4331(3) 0.05724(8) 0.0212(6) Uani 1 1 d .
C3 C 0.62164(18) 0.3491(3) 0.02743(8) 0.0234(6) Uani 1 1 d .
H3A H 0.6481 0.4009 0.0070 0.028 Uiso 1 1 calc R
C4 C 0.61658(18) 0.1915(3) 0.02730(8) 0.0221(6) Uani 1 1 d .
C5 C 0.57318(18) 0.1175(3) 0.05594(8) 0.0232(6) Uani 1 1 d .
H5A H 0.5671 0.0090 0.0554 0.028 Uiso 1 1 calc R
C6 C 0.53849(17) 0.2010(3) 0.08540(8) 0.0197(6) Uani 1 1 d .
C7 C 0.5963(2) 0.6045(3) 0.05117(9) 0.0300(7) Uani 1 1 d .
C8 C 0.65216(19) 0.1008(3) -0.00472(9) 0.0290(7) Uani 1 1 d .
C9 C 0.4879(2) 0.1074(3) 0.11344(8) 0.0260(7) Uani 1 1 d .
C10 C 0.43168(17) 0.4386(3) 0.14683(7) 0.0181(6) Uani 1 1 d .
C11 C 0.35092(18) 0.4754(3) 0.13085(8) 0.0230(6) Uani 1 1 d .
C12 C 0.27397(18) 0.4600(3) 0.15017(8) 0.0265(7) Uani 1 1 d .
H12A H 0.2214 0.4877 0.1384 0.032 Uiso 1 1 calc R
C13 C 0.27382(17) 0.4045(3) 0.18641(8) 0.0227(6) Uani 1 1 d .
C14 C 0.35097(18) 0.3672(3) 0.20336(8) 0.0229(6) Uani 1 1 d .
H14A H 0.3512 0.3288 0.2283 0.028 Uiso 1 1 calc R
C15 C 0.42840(17) 0.3852(3) 0.18425(7) 0.0185(6) Uani 1 1 d .
C16 C 0.3447(2) 0.5471(4) 0.09258(10) 0.0411(9) Uani 1 1 d .
C17 C 0.19212(19) 0.3904(4) 0.20810(9) 0.0316(7) Uani 1 1 d .
C18 C 0.50544(18) 0.3448(3) 0.20812(8) 0.0231(6) Uani 1 1 d .
C19 C 0.58614(18) 0.5749(3) 0.14265(8) 0.0213(6) Uani 1 1 d .
C20 C 0.55764(19) 0.6934(3) 0.16615(8) 0.0258(7) Uani 1 1 d .
H20A H 0.4977 0.7059 0.1702 0.031 Uiso 1 1 calc R
C21 C 0.6144(2) 0.7929(3) 0.18362(9) 0.0329(7) Uani 1 1 d .
H21A H 0.5934 0.8750 0.1986 0.040 Uiso 1 1 calc R
C22 C 0.7021(2) 0.7717(4) 0.17910(9) 0.0364(8) Uani 1 1 d .
H22A H 0.7414 0.8377 0.1916 0.044 Uiso 1 1 calc R
C23 C 0.7323(2) 0.6548(4) 0.15645(9) 0.0359(8) Uani 1 1 d .
H23A H 0.7925 0.6399 0.1536 0.043 Uiso 1 1 calc R
C24 C 0.67527(19) 0.5591(3) 0.13785(8) 0.0276(7) Uani 1 1 d .
H24A H 0.6968 0.4817 0.1216 0.033 Uiso 1 1 calc R

loop_
_atom_site_aniso_label
_atom_site_aniso_U_11
_atom_site_aniso_U_22
_atom_site_aniso_U_33
_atom_site_aniso_U_23
_atom_site_aniso_U_13
_atom_site_aniso_U_12
F1 0.0859(16) 0.0226(9) 0.0381(11) 0.0042(8) 0.0239(11) 0.0190(9)
F2 0.0537(13) 0.0323(10) 0.0592(14) 0.0048(9) 0.0042(10) -0.0203(9)
F3 0.0735(14) 0.0296(9) 0.0274(11) 0.0075(8) 0.0030(9) 0.0047(9)
F4 0.0712(15) 0.0349(10) 0.0485(13) -0.0032(9) 0.0181(11) 0.0216(10)
F5 0.0485(13) 0.0849(16) 0.0433(12) -0.0334(12) -0.0106(10) 0.0075(11)
F6 0.0558(13) 0.0462(11) 0.0500(13) -0.0151(10) 0.0308(10) -0.0090(10)
F7 0.0734(14) 0.0171(8) 0.0388(11) -0.0032(8) 0.0182(10) -0.0087(8)
F8 0.0271(10) 0.0371(10) 0.0448(11) 0.0000(8) 0.0092(8) -0.0113(8)
F9 0.0501(11) 0.0306(9) 0.0239(10) 0.0024(7) 0.0025(8) 0.0016(8)
F10 0.016(6) 0.063(7) 0.019(6) -0.012(5) -0.004(4) -0.001(5)
F10A 0.038(6) 0.089(7) 0.046(6) 0.038(5) -0.012(4) 0.016(5)
F11 0.021(3) 0.027(4) 0.024(4) 0.003(3) 0.000(3) 0.003(2)
F11A 0.066(5) 0.192(10) 0.023(2) -0.005(5) -0.005(3) 0.055(6)
F12 0.051(6) 0.087(10) 0.053(6) 0.048(7) -0.012(5) -0.021(6)
F12A 0.051(3) 0.031(2) 0.043(2) 0.0156(19) -0.004(2) -0.005(2)
F13 0.0242(12) 0.178(3) 0.0704(17) 0.0513(18) 0.0167(11) 0.0227(15)
F14 0.0497(15) 0.149(3) 0.0708(18) -0.0432(18) 0.0333(13) -0.0244(16)
F15 0.0731(18) 0.0496(14) 0.209(4) 0.0416(18) 0.092(2) 0.0104(13)
F16 0.0414(11) 0.0514(12) 0.0358(11) -0.0184(9) -0.0149(9) 0.0061(9)
F17 0.0315(10) 0.0421(10) 0.0402(11) 0.0224(9) -0.0035(8) 0.0000(8)
F18 0.0179(9) 0.0327(9) 0.0370(10) 0.0058(8) -0.0001(7) 0.0034(7)
B1 0.0235(17) 0.0178(15) 0.0217(18) 0.0034(13) -0.0010(14) 0.0042(13)
C1 0.0160(14) 0.0212(13) 0.0203(15) 0.0000(11) -0.0005(11) 0.0003(11)
C2 0.0200(15) 0.0210(13) 0.0225(15) 0.0005(12) 0.0024(12) 0.0013(11)
C3 0.0221(15) 0.0243(14) 0.0237(16) 0.0018(12) 0.0035(12) 0.0009(12)
C4 0.0192(15) 0.0264(14) 0.0207(15) -0.0035(12) -0.0025(12) 0.0026(11)
C5 0.0245(16) 0.0184(13) 0.0266(16) -0.0017(12) -0.0030(13) 0.0004(12)
C6 0.0180(14) 0.0199(13) 0.0211(15) -0.0012(11) -0.0020(12) -0.0010(11)
C7 0.041(2) 0.0228(14) 0.0266(18) -0.0005(13) 0.0105(14) 0.0012(14)
C8 0.0288(18) 0.0280(15) 0.0302(17) -0.0075(13) 0.0029(14) 0.0000(13)
C9 0.0350(18) 0.0186(13) 0.0242(17) -0.0045(12) 0.0037(13) -0.0037(12)
C10 0.0192(15) 0.0148(12) 0.0204(15) -0.0031(11) -0.0011(11) -0.0018(11)
C11 0.0205(16) 0.0257(14) 0.0228(15) -0.0014(12) -0.0002(12) -0.0022(12)
C12 0.0166(15) 0.0296(15) 0.0332(18) 0.0035(13) -0.0039(13) 0.0007(12)
C13 0.0176(15) 0.0255(14) 0.0251(16) 0.0005(12) -0.0001(12) -0.0001(12)
C14 0.0257(16) 0.0225(13) 0.0206(15) 0.0004(11) 0.0024(12) -0.0016(12)
C15 0.0178(14) 0.0176(12) 0.0201(15) -0.0020(11) -0.0009(11) -0.0003(11)
C16 0.0229(19) 0.069(2) 0.031(2) 0.0164(18) -0.0050(17) -0.0048(18)
C17 0.0225(17) 0.0361(17) 0.0362(19) 0.0031(15) 0.0026(14) 0.0006(13)
C18 0.0205(16) 0.0246(14) 0.0242(16) 0.0000(12) 0.0007(12) -0.0003(12)
C19 0.0219(15) 0.0205(13) 0.0214(15) 0.0016(11) 0.0025(12) 0.0003(11)
C20 0.0258(16) 0.0250(14) 0.0266(16) -0.0010(12) -0.0011(13) -0.0023(12)
C21 0.043(2) 0.0263(15) 0.0297(18) -0.0023(13) -0.0022(15) -0.0058(14)
C22 0.038(2) 0.0356(17) 0.0351(19) 0.0022(15) -0.0080(15) -0.0172(15)
C23 0.0233(17) 0.0386(18) 0.046(2) 0.0052(16) -0.0036(15) -0.0074(14)
C24 0.0241(16) 0.0282(15) 0.0304(17) -0.0003(13) 0.0015(13) -0.0027(12)

loop_
_atom_type_symbol
_atom_type_description
_atom_type_scat_dispersion_real
_atom_type_scat_dispersion_imag
_atom_type_scat_source
C C 0.0033 0.0016 'International Tables Vol C Tables 4.2.6.8 and 6.1.1.4'
H H 0.0000 0.0000 'International Tables Vol C Tables 4.2.6.8 and 6.1.1.4'
B B 0.0013 0.0007 'International Tables Vol C Tables 4.2.6.8 and 6.1.1.4'
F F 0.0171 0.0103 'International Tables Vol C Tables 4.2.6.8 and 6.1.1.4'

loop_
_geom_angle_atom_site_label_1
_geom_angle_atom_site_label_2
_geom_angle_atom_site_label_3
_geom_angle
F11A F11 C16 96.8(18)
F11A F11 F12 156(2)
C16 F11 F12 59.2(8)
F11 F11A C16 58.4(17)
F12A F12 C16 78.3(9)
F12A F12 F11 131.7(8)
C16 F12 F11 57.3(7)
F12 F12A C16 59.7(4)
C19 B1 C10 116.6(2)
C19 B1 C1 119.8(2)
C10 B1 C1 123.5(2)
C2 C1 C6 114.3(2)
C2 C1 B1 121.8(2)
C6 C1 B1 123.8(2)
C3 C2 C1 122.6(2)
C3 C2 C7 112.3(2)
C1 C2 C7 125.1(2)
C4 C3 C2 120.4(3)
C4 C3 H3A 119.8
C2 C3 H3A 119.8
C3 C4 C5 119.4(3)
C3 C4 C8 120.7(3)
C5 C4 C8 119.8(2)
C4 C5 C6 120.2(2)
C4 C5 H5A 119.9
C6 C5 H5A 119.9
C5 C6 C1 122.6(3)
C5 C6 C9 114.8(2)
C1 C6 C9 122.5(2)
F1 C7 F2 106.9(2)
F1 C7 F3 105.7(2)
F2 C7 F3 105.7(2)
F1 C7 C2 115.3(2)
F2 C7 C2 112.1(2)
F3 C7 C2 110.5(2)
F6 C8 F5 106.2(3)
F6 C8 F4 106.5(2)
F5 C8 F4 106.7(2)
F6 C8 C4 112.7(2)
F5 C8 C4 112.1(2)
F4 C8 C4 112.2(3)
F7 C9 F8 106.3(2)
F7 C9 F9 105.9(2)
F8 C9 F9 106.8(2)
F7 C9 C6 112.7(2)
F8 C9 C6 112.0(2)
F9 C9 C6 112.7(2)
C15 C10 C11 115.0(2)
C15 C10 B1 121.4(2)
C11 C10 B1 123.7(2)
C12 C11 C10 123.0(3)
C12 C11 C16 115.8(3)
C10 C11 C16 121.1(3)
C13 C12 C11 120.0(3)
C13 C12 H12A 120.0
C11 C12 H12A 120.0
C12 C13 C14 119.3(3)
C12 C13 C17 121.0(3)
C14 C13 C17 119.6(3)
C13 C14 C15 120.8(3)
C13 C14 H14A 119.6
C15 C14 H14A 119.6
C14 C15 C10 122.0(2)
C14 C15 C18 112.6(2)
C10 C15 C18 125.4(2)
F11 C16 F12 63.5(11)
F11 C16 F10A 113.3(8)
F12 C16 F10A 122.7(9)
F11 C16 F10 110.1(8)
F12 C16 F10 127.0(10)
F10A C16 F10 6.4(14)
F11 C16 F12A 103.3(6)
F12 C16 F12A 41.9(7)
F10A C16 F12A 96.0(8)
F10 C16 F12A 102.3(9)
F11 C16 F11A 24.8(7)
F12 C16 F11A 88.2(16)
F10A C16 F11A 102.3(7)
F10 C16 F11A 97.3(8)
F12A C16 F11A 127.7(10)
F11 C16 C11 118.2(5)
F12 C16 C11 114.9(4)
F10A C16 C11 114.6(6)
F10 C16 C11 113.2(9)
F12A C16 C11 108.0(3)
F11A C16 C11 107.7(5)
F15 C17 F13 108.6(3)
F15 C17 F14 104.2(3)
F13 C17 F14 103.2(3)
F15 C17 C13 113.9(3)
F13 C17 C13 114.2(3)
F14 C17 C13 111.7(3)
F18 C18 F16 106.9(2)
F18 C18 F17 105.9(2)
F16 C18 F17 106.1(2)
F18 C18 C15 116.1(2)
F16 C18 C15 110.1(2)
F17 C18 C15 111.1(2)
C20 C19 C24 117.2(3)
C20 C19 B1 120.7(3)
C24 C19 B1 121.9(2)
C21 C20 C19 121.9(3)
C21 C20 H20A 119.1
C19 C20 H20A 119.1
C20 C21 C22 119.5(3)
C20 C21 H21A 120.3
C22 C21 H21A 120.3
C23 C22 C21 120.1(3)
C23 C22 H22A 120.0
C21 C22 H22A 120.0
C22 C23 C24 120.3(3)
C22 C23 H23A 119.9
C24 C23 H23A 119.9
C23 C24 C19 121.0(3)
C23 C24 H24A 119.5
C19 C24 H24A 119.5

loop_
_geom_bond_atom_site_label_1
_geom_bond_atom_site_label_2
_geom_bond_distance
F1 C7 1.329(3)
F2 C7 1.341(4)
F3 C7 1.343(4)
F4 C8 1.334(3)
F5 C8 1.329(4)
F6 C8 1.326(3)
F7 C9 1.336(3)
F8 C9 1.339(3)
F9 C9 1.339(3)
F10 C16 1.38(2)
F10A C16 1.268(14)
F11 F11A 0.607(18)
F11 C16 1.233(12)
F11 F12 1.31(2)
F11A C16 1.437(12)
F12 F12A 0.973(14)
F12 C16 1.257(7)
F12A C16 1.425(6)
F13 C17 1.302(4)
F14 C17 1.328(4)
F15 C17 1.289(4)
F16 C18 1.337(3)
F17 C18 1.343(3)
F18 C18 1.333(3)
B1 C19 1.551(4)
B1 C10 1.604(4)
B1 C1 1.610(4)
C1 C2 1.418(4)
C1 C6 1.423(4)
C2 C3 1.391(4)
C2 C7 1.515(4)
C3 C4 1.375(4)
C3 H3A 0.9500
C4 C5 1.384(4)
C4 C8 1.494(4)
C5 C6 1.386(4)
C5 H5A 0.9500
C6 C9 1.510(4)
C10 C15 1.413(4)
C10 C11 1.416(4)
C11 C12 1.388(4)
C11 C16 1.503(4)
C12 C13 1.379(4)
C12 H12A 0.9500
C13 C14 1.382(4)
C13 C17 1.493(4)
C14 C15 1.393(4)
C14 H14A 0.9500
C15 C18 1.511(4)
C19 C20 1.401(4)
C19 C24 1.404(4)
C20 C21 1.385(4)
C20 H20A 0.9500
C21 C22 1.386(5)
C21 H21A 0.9500
C22 C23 1.383(5)
C22 H22A 0.9500
C23 C24 1.386(4)
C23 H23A 0.9500
C24 H24A 0.9500

loop_
_geom_torsion_atom_site_label_1
_geom_torsion_atom_site_label_2
_geom_torsion_atom_site_label_3
_geom_torsion_atom_site_label_4
_geom_torsion
F12 F11 F11A C16 9(4)
F11A F11 F12 F12A -37(6)
C16 F11 F12 F12A -26.8(10)
F11A F11 F12 C16 -10(5)
F11 F12 F12A C16 22.8(8)
C19 B1 C1 C2 -45.8(4)
C10 B1 C1 C2 137.1(3)
C19 B1 C1 C6 130.1(3)
C10 B1 C1 C6 -47.0(4)
C6 C1 C2 C3 -4.9(4)
B1 C1 C2 C3 171.4(3)
C6 C1 C2 C7 172.1(3)
B1 C1 C2 C7 -11.6(4)
C1 C2 C3 C4 0.1(4)
C7 C2 C3 C4 -177.2(3)
C2 C3 C4 C5 4.0(4)
C2 C3 C4 C8 179.8(3)
C3 C4 C5 C6 -2.9(4)
C8 C4 C5 C6 -178.8(3)
C4 C5 C6 C1 -2.3(4)
C4 C5 C6 C9 176.2(3)
C2 C1 C6 C5 6.0(4)
B1 C1 C6 C5 -170.2(3)
C2 C1 C6 C9 -172.4(2)
B1 C1 C6 C9 11.3(4)
C3 C2 C7 F1 163.0(3)
C1 C2 C7 F1 -14.3(4)
C3 C2 C7 F2 -74.3(3)
C1 C2 C7 F2 108.4(3)
C3 C2 C7 F3 43.2(3)
C1 C2 C7 F3 -134.0(3)
C3 C4 C8 F6 28.1(4)
C5 C4 C8 F6 -156.1(3)
C3 C4 C8 F5 -91.7(3)
C5 C4 C8 F5 84.1(3)
C3 C4 C8 F4 148.3(3)
C5 C4 C8 F4 -35.9(4)
C5 C6 C9 F7 4.3(4)
C1 C6 C9 F7 -177.1(3)
C5 C6 C9 F8 -115.5(3)
C1 C6 C9 F8 63.1(3)
C5 C6 C9 F9 124.1(3)
C1 C6 C9 F9 -57.3(4)
C19 B1 C10 C15 -60.8(3)
C1 B1 C10 C15 116.4(3)
C19 B1 C10 C11 117.3(3)
C1 B1 C10 C11 -65.5(4)
C15 C10 C11 C12 -0.3(4)
B1 C10 C11 C12 -178.4(3)
C15 C10 C11 C16 174.4(3)
B1 C10 C11 C16 -3.8(4)
C10 C11 C12 C13 -1.0(4)
C16 C11 C12 C13 -175.9(3)
C11 C12 C13 C14 1.1(4)
C11 C12 C13 C17 178.5(3)
C12 C13 C14 C15 0.1(4)
C17 C13 C14 C15 -177.4(3)
C13 C14 C15 C10 -1.4(4)
C13 C14 C15 C18 177.5(2)
C11 C10 C15 C14 1.5(4)
B1 C10 C15 C14 179.7(2)
C11 C10 C15 C18 -177.3(2)
B1 C10 C15 C18 0.9(4)
F11A F11 C16 F12 176(2)
F11A F11 C16 F10A -68(2)
F12 F11 C16 F10A 116.3(9)
F11A F11 C16 F10 -62(2)
F12 F11 C16 F10 122.2(11)
F11A F11 C16 F12A -170.6(16)
F12 F11 C16 F12A 13.6(5)
F12 F11 C16 F11A -176(2)
F11A F11 C16 C11 70.3(19)
F12 F11 C16 C11 -105.5(6)
F12A F12 C16 F11 159.9(8)
F12A F12 C16 F10A 58.1(12)
F11 F12 C16 F10A -101.8(12)
F12A F12 C16 F10 63.9(13)
F11 F12 C16 F10 -96.0(13)
F11 F12 C16 F12A -159.9(8)
F12A F12 C16 F11A 161.7(6)
F11 F12 C16 F11A 1.8(8)
F12A F12 C16 C11 -89.6(6)
F11 F12 C16 C11 110.5(7)
F12 F12A C16 F11 -18.4(7)
F12 F12A C16 F10A -134.1(8)
F12 F12A C16 F10 -132.8(9)
F12 F12A C16 F11A -23.4(8)
F12 F12A C16 C11 107.6(5)
F11 F11A C16 F12 -3.8(18)
F11 F11A C16 F10A 119.4(19)
F11 F11A C16 F10 123(2)
F11 F11A C16 F12A 12(2)
F11 F11A C16 C11 -119.4(18)
C12 C11 C16 F11 -141.1(5)
C10 C11 C16 F11 43.9(6)
C12 C11 C16 F12 146.9(11)
C10 C11 C16 F12 -28.1(12)
C12 C11 C16 F10A -3.5(8)
C10 C11 C16 F10A -178.5(7)
C12 C11 C16 F10 -10.2(9)
C10 C11 C16 F10 174.7(8)
C12 C11 C16 F12A 102.2(5)
C10 C11 C16 F12A -72.8(5)
C12 C11 C16 F11A -116.6(7)
C10 C11 C16 F11A 68.4(7)
C12 C13 C17 F15 122.2(4)
C14 C13 C17 F15 -60.3(4)
C12 C13 C17 F13 -3.3(4)
C14 C13 C17 F13 174.1(3)
C12 C13 C17 F14 -120.0(3)
C14 C13 C17 F14 57.5(4)
C14 C15 C18 F18 167.6(2)
C10 C15 C18 F18 -13.6(4)
C14 C15 C18 F16 -70.9(3)
C10 C15 C18 F16 108.0(3)
C14 C15 C18 F17 46.4(3)
C10 C15 C18 F17 -134.7(3)
C10 B1 C19 C20 -23.3(4)
C1 B1 C19 C20 159.4(3)
C10 B1 C19 C24 152.0(3)
C1 B1 C19 C24 -25.3(4)
C24 C19 C20 C21 0.9(4)
B1 C19 C20 C21 176.5(3)
C19 C20 C21 C22 -2.7(4)
C20 C21 C22 C23 1.8(5)
C21 C22 C23 C24 0.7(5)
C22 C23 C24 C19 -2.4(5)
C20 C19 C24 C23 1.6(4)
B1 C19 C24 C23 -173.9(3)
